data_4519241
loop_
_publ_author_name
'Han, Xiao-Qing'
'Wang, Lei'
'Yang, Ping'
'Liu, Jing-Yuan'
'Xu, Wei-Yan'
'Zheng, Chao'
'Liang, Ren-Xiao'
'You, Shu-Li'
'Zhang, Junliang'
'Jia, Yi-Xia'

_publ_section_title
;
 Enantioselective Dearomative Mizoroki--Heck Reaction of Naphthalenes
;
_journal_name_full 'ACS Catalysis'
_journal_page_first 655
_journal_page_last 661
_journal_paper_doi 10.1021/acscatal.1c05008
_journal_year 2021
_chemical_absolute_configuration ad
_chemical_formula_moiety 'C19 H15 N O3'
_chemical_formula_sum 'C19 H15 N O3'
_chemical_formula_weight 305.32
_space_group_crystal_system triclinic
_space_group_IT_number 1
_space_group_name_Hall 'P 1'
_space_group_name_H-M_alt 'P 1'
_atom_sites_solution_hydrogens geom
_atom_sites_solution_primary dual
_audit_creation_date 2020-11-25
_audit_creation_method
;
Olex2 1.2
(compiled 2018.05.29 svn.r3508 for OlexSys, GUI svn.r5506)
;
_cell_angle_alpha 103.4520(10)
_cell_angle_beta 90.191(2)
_cell_angle_gamma 108.1440(10)
_cell_formula_units_Z 2
_cell_length_a 7.8207(4)
_cell_length_b 8.7434(5)
_cell_length_c 12.0792(7)
_cell_measurement_reflns_used 9843
_cell_measurement_temperature 170(2)
_cell_measurement_theta_max 68.33
_cell_measurement_theta_min 3.78
_cell_volume 760.80(7)
_computing_cell_refinement 'SAINT V8.40B (Bruker Nano, Inc., 2019)'
_computing_data_collection 'Bruker Instrument Service vV6.2.14'
_computing_data_reduction 'SAINT V8.40B (Bruker Nano, Inc., 2019)'
_computing_molecular_graphics 'Olex2 (Dolomanov et al., 2009)'
_computing_publication_material 'Olex2 (Dolomanov et al., 2009)'
_computing_structure_refinement 'ShelXL (Sheldrick, 2015)'
_computing_structure_solution 'ShelXT (Sheldrick, 2015)'
_diffrn_ambient_temperature 170.0
_diffrn_measured_fraction_theta_full 0.987
_diffrn_measured_fraction_theta_max 0.986
_diffrn_measurement_device_type 'zju Bruker D8 Venture Ims3.0'
_diffrn_measurement_method '\f and \w scans'
_diffrn_radiation_type CuK\a
_diffrn_radiation_wavelength 1.54178
_diffrn_reflns_av_R_equivalents 0.0221
_diffrn_reflns_av_unetI/netI 0.0210
_diffrn_reflns_Laue_measured_fraction_full 0.987
_diffrn_reflns_Laue_measured_fraction_max 0.986
_diffrn_reflns_limit_h_max 9
_diffrn_reflns_limit_h_min -9
_diffrn_reflns_limit_k_max 10
_diffrn_reflns_limit_k_min -10
_diffrn_reflns_limit_l_max 14
_diffrn_reflns_limit_l_min -14
_diffrn_reflns_number 16956
_diffrn_reflns_point_group_measured_fraction_full 0.948
_diffrn_reflns_point_group_measured_fraction_max 0.944
_diffrn_reflns_theta_full 67.679
_diffrn_reflns_theta_max 68.326
_diffrn_reflns_theta_min 3.775
_diffrn_standards_number 0
_exptl_absorpt_coefficient_mu 0.737
_exptl_absorpt_correction_T_max 0.7531
_exptl_absorpt_correction_T_min 0.6492
_exptl_absorpt_correction_type multi-scan
_exptl_absorpt_process_details
;
SADABS-2016/2 (Bruker,2016/2) was used for absorption correction.
wR2(int) was 0.1408 before and 0.0413 after correction.
The Ratio of minimum to maximum transmission is 0.8620.
The \l/2 correction factor is Not present.
;
_exptl_crystal_colour colourless
_exptl_crystal_colour_primary colourless
_exptl_crystal_density_diffrn 1.333
_exptl_crystal_description block
_exptl_crystal_F_000 320
_exptl_crystal_size_max 0.42
_exptl_crystal_size_mid 0.3
_exptl_crystal_size_min 0.23
_refine_diff_density_max 0.169
_refine_diff_density_min -0.139
_refine_diff_density_rms 0.033
_refine_ls_abs_structure_details
;
 Flack x determined using 2492 quotients [(I+)-(I-)]/[(I+)+(I-)]
 (Parsons, Flack and Wagner, Acta Cryst. B69 (2013) 249-259).
;
_refine_ls_abs_structure_Flack 0.01(3)
_refine_ls_extinction_method none
_refine_ls_goodness_of_fit_ref 1.070
_refine_ls_hydrogen_treatment constr
_refine_ls_matrix_type full
_refine_ls_number_parameters 419
_refine_ls_number_reflns 5297
_refine_ls_number_restraints 3
_refine_ls_restrained_S_all 1.070
_refine_ls_R_factor_all 0.0297
_refine_ls_R_factor_gt 0.0296
_refine_ls_shift/su_max 0.002
_refine_ls_shift/su_mean 0.000
_refine_ls_structure_factor_coef Fsqd
_refine_ls_weighting_details 'w=1/[\s^2^(Fo^2^)+(0.0522P)^2^+0.0899P] where P=(Fo^2^+2Fc^2^)/3'
_refine_ls_weighting_scheme calc
_refine_ls_wR_factor_gt 0.0802
_refine_ls_wR_factor_ref 0.0804
_reflns_Friedel_coverage 0.914
_reflns_Friedel_fraction_full 0.909
_reflns_Friedel_fraction_max 0.902
_reflns_number_gt 5277
_reflns_number_total 5297
_reflns_threshold_expression 'I > 2\s(I)'
_cod_data_source_file cs1c05008_si_003.cif
_cod_data_source_block cu_201124_hxq_13_51_0m
_cod_database_code 4519241
_shelx_shelxl_version_number 2018/3
_shelx_space_group_comment
;
The symmetry employed for this shelxl refinement is uniquely defined
by the following loop, which should always be used as a source of
symmetry information in preference to the above space-group names.
They are only intended as comments.
;
_shelx_estimated_absorpt_t_max 0.849
_shelx_estimated_absorpt_t_min 0.747
_olex2_refinement_description
;
1. Fixed Uiso
 At 1.2 times of:
  All C(H) groups
 At 1.5 times of:
  All C(H,H,H) groups
2.a Aromatic/amide H refined with riding coordinates:
 C1(H1), C2(H2), C3(H3), C4(H4), C8(H8), C9(H9), C14(H14), C15(H15), C17(H17),
 C20(H20), C21(H21), C22(H22), C23(H23), C27(H27), C28(H28), C33(H33), C34(H34),
  C36(H36)
2.b Idealised Me refined as rotating group:
 C18(H18A,H18B,H18C), C19(H19A,H19B,H19C), C37(H37A,H37B,H37C), C38(H38A,H38B,
 H38C)
;
_olex2_submission_special_instructions 'No special instructions were received'

loop_
_space_group_symop_operation_xyz
'x, y, z'

loop_
_atom_site_label
_atom_site_type_symbol
_atom_site_fract_x
_atom_site_fract_y
_atom_site_fract_z
_atom_site_U_iso_or_equiv
_atom_site_adp_type
_atom_site_occupancy
_atom_site_site_symmetry_order
_atom_site_calc_flag
_atom_site_refinement_flags_posn
_atom_site_refinement_flags_adp
_atom_site_refinement_flags_occupancy
_atom_site_disorder_assembly
_atom_site_disorder_group
O1 O 0.3583(3) 1.3502(2) 1.61152(14) 0.0442(4) Uani 1 1 d . . . . .
O2 O 0.2109(2) 0.77180(18) 1.02364(14) 0.0368(4) Uani 1 1 d . . . . .
O3 O 0.1076(2) 1.24951(18) 0.85101(12) 0.0347(3) Uani 1 1 d . . . . .
N1 N 0.2819(2) 0.9490(2) 1.20283(15) 0.0294(4) Uani 1 1 d . . . . .
C1 C 0.6736(3) 1.3687(3) 1.49464(19) 0.0353(5) Uani 1 1 d . . . . .
H1 H 0.689761 1.417995 1.574425 0.042 Uiso 1 1 calc R . . . .
C2 C 0.8219(3) 1.3774(3) 1.4326(2) 0.0388(5) Uani 1 1 d . . . . .
H2 H 0.939948 1.430708 1.469685 0.047 Uiso 1 1 calc R . . . .
C3 C 0.7991(3) 1.3084(3) 1.3159(2) 0.0355(5) Uani 1 1 d . . . . .
H3 H 0.901681 1.315418 1.272998 0.043 Uiso 1 1 calc R . . . .
C4 C 0.6273(3) 1.2292(3) 1.26147(19) 0.0295(4) Uani 1 1 d . . . . .
H4 H 0.612413 1.184070 1.181174 0.035 Uiso 1 1 calc R . . . .
C5 C 0.4760(3) 1.2155(2) 1.32410(17) 0.0242(4) Uani 1 1 d . . . . .
C6 C 0.4996(3) 1.2881(2) 1.44139(18) 0.0270(4) Uani 1 1 d . . . . .
C7 C 0.3414(3) 1.2821(3) 1.50936(17) 0.0301(4) Uani 1 1 d . . . . .
C8 C 0.1619(3) 1.1896(3) 1.44977(19) 0.0314(4) Uani 1 1 d . . . . .
H8 H 0.058379 1.184473 1.491494 0.038 Uiso 1 1 calc R . . . .
C9 C 0.1396(3) 1.1129(3) 1.33966(19) 0.0288(4) Uani 1 1 d . . . . .
H9 H 0.020417 1.049389 1.307580 0.035 Uiso 1 1 calc R . . . .
C10 C 0.2909(3) 1.1202(2) 1.26216(17) 0.0248(4) Uani 1 1 d . . . . .
C11 C 0.2322(3) 0.9075(2) 1.08884(18) 0.0279(4) Uani 1 1 d . . . . .
C12 C 0.2124(2) 1.0585(2) 1.06254(17) 0.0248(4) Uani 1 1 d . . . . .
C13 C 0.2502(2) 1.1848(2) 1.16162(16) 0.0234(4) Uani 1 1 d . . . . .
C14 C 0.2431(3) 1.3403(2) 1.15900(17) 0.0252(4) Uani 1 1 d . . . . .
H14 H 0.269050 1.427229 1.226778 0.030 Uiso 1 1 calc R . . . .
C15 C 0.1971(3) 1.3669(2) 1.05501(17) 0.0262(4) Uani 1 1 d . . . . .
H15 H 0.193533 1.473207 1.051349 0.031 Uiso 1 1 calc R . . . .
C16 C 0.1561(3) 1.2369(2) 0.95594(17) 0.0263(4) Uani 1 1 d . . . . .
C17 C 0.1646(3) 1.0812(2) 0.95914(17) 0.0265(4) Uani 1 1 d . . . . .
H17 H 0.138158 0.993167 0.891964 0.032 Uiso 1 1 calc R . . . .
C18 C 0.3206(4) 0.8363(3) 1.2627(2) 0.0417(6) Uani 1 1 d . . . . .
H18A H 0.233223 0.814905 1.319709 0.063 Uiso 1 1 calc GR . . . .
H18B H 0.442862 0.886356 1.300843 0.063 Uiso 1 1 calc GR . . . .
H18C H 0.312038 0.731559 1.207947 0.063 Uiso 1 1 calc GR . . . .
C19 C 0.0832(4) 1.4019(3) 0.8422(2) 0.0377(5) Uani 1 1 d . . . . .
H19A H 0.053262 1.395691 0.762100 0.057 Uiso 1 1 calc GR . . . .
H19B H 0.194906 1.493899 0.870774 0.057 Uiso 1 1 calc GR . . . .
H19C H -0.015220 1.420433 0.887723 0.057 Uiso 1 1 calc GR . . . .
O4 O 0.2654(2) 0.5965(2) 0.43969(13) 0.0413(4) Uani 1 1 d . . . . .
O5 O 0.6943(2) 1.22729(17) 0.98489(13) 0.0330(3) Uani 1 1 d . . . . .
O6 O 0.8124(2) 0.74690(18) 1.15264(13) 0.0351(4) Uani 1 1 d . . . . .
N2 N 0.5633(2) 1.03579(19) 0.81723(14) 0.0282(4) Uani 1 1 d . . . . .
C20 C 0.6448(3) 0.7352(3) 0.45478(19) 0.0356(5) Uani 1 1 d . . . . .
H20 H 0.586171 0.676699 0.381160 0.043 Uiso 1 1 calc R . . . .
C21 C 0.8301(3) 0.8056(3) 0.4679(2) 0.0402(5) Uani 1 1 d . . . . .
H21 H 0.898963 0.794962 0.403631 0.048 Uiso 1 1 calc R . . . .
C22 C 0.9157(3) 0.8918(3) 0.5753(2) 0.0385(5) Uani 1 1 d . . . . .
H22 H 1.043333 0.940291 0.584236 0.046 Uiso 1 1 calc R . . . .
C23 C 0.8175(3) 0.9078(3) 0.66892(19) 0.0327(5) Uani 1 1 d . . . . .
H23 H 0.877776 0.967508 0.741964 0.039 Uiso 1 1 calc R . . . .
C24 C 0.6296(3) 0.8369(2) 0.65749(17) 0.0251(4) Uani 1 1 d . . . . .
C25 C 0.5429(3) 0.7496(2) 0.54908(17) 0.0268(4) Uani 1 1 d . . . . .
C26 C 0.3432(3) 0.6731(2) 0.53390(17) 0.0294(4) Uani 1 1 d . . . . .
C27 C 0.2434(3) 0.6919(3) 0.63560(19) 0.0305(4) Uani 1 1 d . . . . .
H27 H 0.115773 0.643345 0.627696 0.037 Uiso 1 1 calc R . . . .
C28 C 0.3250(3) 0.7747(2) 0.73906(18) 0.0281(4) Uani 1 1 d . . . . .
H28 H 0.252107 0.781624 0.801636 0.034 Uiso 1 1 calc R . . . .
C29 C 0.5258(3) 0.8579(2) 0.76236(17) 0.0262(4) Uani 1 1 d . . . . .
C30 C 0.6471(3) 1.0852(2) 0.92470(17) 0.0264(4) Uani 1 1 d . . . . .
C31 C 0.6662(3) 0.9337(2) 0.95102(17) 0.0245(4) Uani 1 1 d . . . . .
C32 C 0.5955(3) 0.8004(2) 0.85756(16) 0.0246(4) Uani 1 1 d . . . . .
C33 C 0.5949(3) 0.6430(2) 0.86067(17) 0.0279(4) Uani 1 1 d . . . . .
H33 H 0.546332 0.551411 0.796763 0.033 Uiso 1 1 calc R . . . .
C34 C 0.6669(3) 0.6217(2) 0.95956(18) 0.0281(4) Uani 1 1 d . . . . .
H34 H 0.667429 0.514565 0.963497 0.034 Uiso 1 1 calc R . . . .
C35 C 0.7386(3) 0.7577(2) 1.05311(17) 0.0265(4) Uani 1 1 d . . . . .
C36 C 0.7397(3) 0.9155(2) 1.04927(17) 0.0263(4) Uani 1 1 d . . . . .
H36 H 0.789605 1.008133 1.112337 0.032 Uiso 1 1 calc R . . . .
C37 C 0.5230(3) 1.1488(3) 0.7577(2) 0.0360(5) Uani 1 1 d . . . . .
H37A H 0.564738 1.261858 0.806713 0.054 Uiso 1 1 calc GR . . . .
H37B H 0.392413 1.114861 0.739069 0.054 Uiso 1 1 calc GR . . . .
H37C H 0.584717 1.145690 0.687103 0.054 Uiso 1 1 calc GR . . . .
C38 C 0.8182(4) 0.5873(3) 1.1582(2) 0.0444(6) Uani 1 1 d . . . . .
H38A H 0.891470 0.549479 1.098972 0.067 Uiso 1 1 calc GR . . . .
H38B H 0.695330 0.508248 1.145921 0.067 Uiso 1 1 calc GR . . . .
H38C H 0.871679 0.594570 1.233486 0.067 Uiso 1 1 calc GR . . . .

loop_
_atom_site_aniso_label
_atom_site_aniso_U_11
_atom_site_aniso_U_22
_atom_site_aniso_U_33
_atom_site_aniso_U_23
_atom_site_aniso_U_13
_atom_site_aniso_U_12
O1 0.0611(11) 0.0473(10) 0.0246(8) 0.0031(7) 0.0040(7) 0.0222(9)
O2 0.0509(9) 0.0204(7) 0.0356(8) -0.0014(6) -0.0047(7) 0.0130(6)
O3 0.0530(9) 0.0299(8) 0.0228(7) 0.0049(6) -0.0043(6) 0.0169(7)
N1 0.0394(9) 0.0183(8) 0.0292(9) 0.0031(7) -0.0053(7) 0.0095(7)
C1 0.0413(12) 0.0285(10) 0.0317(11) -0.0001(9) -0.0106(9) 0.0108(9)
C2 0.0294(10) 0.0298(10) 0.0525(14) 0.0059(10) -0.0114(9) 0.0062(9)
C3 0.0287(10) 0.0316(11) 0.0503(14) 0.0140(10) 0.0059(9) 0.0124(9)
C4 0.0313(10) 0.0288(10) 0.0314(11) 0.0082(8) 0.0037(8) 0.0131(8)
C5 0.0292(9) 0.0190(8) 0.0263(10) 0.0062(7) 0.0003(8) 0.0099(7)
C6 0.0338(10) 0.0215(9) 0.0265(10) 0.0057(8) -0.0026(8) 0.0102(8)
C7 0.0446(12) 0.0260(10) 0.0230(11) 0.0064(8) 0.0017(8) 0.0156(9)
C8 0.0331(10) 0.0340(11) 0.0335(11) 0.0155(9) 0.0104(8) 0.0141(9)
C9 0.0265(9) 0.0272(10) 0.0331(11) 0.0112(8) -0.0001(8) 0.0063(8)
C10 0.0296(9) 0.0180(9) 0.0265(10) 0.0042(8) -0.0011(8) 0.0080(7)
C11 0.0304(9) 0.0232(10) 0.0284(11) 0.0036(8) -0.0005(8) 0.0080(8)
C12 0.0250(9) 0.0215(9) 0.0263(10) 0.0027(8) 0.0004(7) 0.0073(7)
C13 0.0234(8) 0.0235(9) 0.0226(10) 0.0040(8) -0.0012(7) 0.0078(7)
C14 0.0276(9) 0.0217(9) 0.0236(10) 0.0010(8) -0.0012(7) 0.0078(7)
C15 0.0306(10) 0.0208(9) 0.0275(10) 0.0043(8) -0.0006(8) 0.0097(8)
C16 0.0278(9) 0.0263(10) 0.0251(10) 0.0067(8) 0.0002(7) 0.0089(8)
C17 0.0297(9) 0.0231(9) 0.0232(10) -0.0007(8) -0.0010(7) 0.0085(8)
C18 0.0610(15) 0.0267(11) 0.0400(13) 0.0098(9) -0.0084(11) 0.0167(10)
C19 0.0541(13) 0.0322(11) 0.0316(11) 0.0122(9) -0.0024(9) 0.0175(10)
O4 0.0445(9) 0.0411(9) 0.0261(8) 0.0035(7) -0.0092(6) 0.0004(7)
O5 0.0479(8) 0.0186(7) 0.0285(8) 0.0000(6) -0.0025(6) 0.0097(6)
O6 0.0549(9) 0.0269(7) 0.0246(8) 0.0023(6) -0.0077(7) 0.0176(7)
N2 0.0410(10) 0.0179(8) 0.0254(9) 0.0021(7) -0.0042(7) 0.0113(7)
C20 0.0496(13) 0.0271(10) 0.0260(10) 0.0045(9) 0.0043(9) 0.0080(10)
C21 0.0483(13) 0.0360(12) 0.0367(13) 0.0117(10) 0.0156(10) 0.0122(10)
C22 0.0338(11) 0.0385(12) 0.0454(13) 0.0175(10) 0.0063(10) 0.0094(9)
C23 0.0331(11) 0.0317(10) 0.0311(11) 0.0083(9) -0.0022(8) 0.0071(9)
C24 0.0313(10) 0.0194(9) 0.0247(10) 0.0050(7) -0.0006(7) 0.0089(8)
C25 0.0361(10) 0.0198(9) 0.0237(10) 0.0058(7) -0.0008(8) 0.0076(8)
C26 0.0376(11) 0.0216(9) 0.0255(10) 0.0042(8) -0.0053(9) 0.0059(8)
C27 0.0274(9) 0.0271(10) 0.0345(11) 0.0062(9) -0.0029(8) 0.0063(8)
C28 0.0317(10) 0.0246(9) 0.0292(10) 0.0051(8) 0.0017(8) 0.0115(8)
C29 0.0327(10) 0.0200(9) 0.0244(10) 0.0023(8) -0.0013(8) 0.0089(8)
C30 0.0317(10) 0.0210(9) 0.0246(10) 0.0026(8) 0.0021(8) 0.0082(8)
C31 0.0273(9) 0.0211(9) 0.0236(10) 0.0027(8) 0.0016(7) 0.0076(7)
C32 0.0293(9) 0.0214(9) 0.0216(9) 0.0032(7) 0.0008(7) 0.0077(7)
C33 0.0360(10) 0.0196(9) 0.0239(10) -0.0016(7) -0.0030(8) 0.0082(8)
C34 0.0384(11) 0.0199(9) 0.0261(10) 0.0047(8) 0.0004(8) 0.0101(8)
C35 0.0325(10) 0.0253(10) 0.0212(9) 0.0041(8) -0.0009(8) 0.0101(8)
C36 0.0321(10) 0.0231(9) 0.0213(10) -0.0002(8) -0.0009(7) 0.0098(8)
C37 0.0514(13) 0.0274(10) 0.0319(11) 0.0083(9) -0.0031(9) 0.0160(9)
C38 0.0764(18) 0.0305(11) 0.0297(12) 0.0048(9) -0.0114(11) 0.0241(12)

loop_
_atom_type_symbol
_atom_type_description
_atom_type_scat_dispersion_real
_atom_type_scat_dispersion_imag
_atom_type_scat_source
C C 0.0181 0.0091 'International Tables Vol C Tables 4.2.6.8 and 6.1.1.4'
H H 0.0000 0.0000 'International Tables Vol C Tables 4.2.6.8 and 6.1.1.4'
N N 0.0311 0.0180 'International Tables Vol C Tables 4.2.6.8 and 6.1.1.4'
O O 0.0492 0.0322 'International Tables Vol C Tables 4.2.6.8 and 6.1.1.4'

loop_
_geom_angle_atom_site_label_1
_geom_angle_atom_site_label_2
_geom_angle_atom_site_label_3
_geom_angle
_geom_angle_site_symmetry_1
_geom_angle_site_symmetry_3
_geom_angle_publ_flag
C16 O3 C19 117.96(16) . . ?
C11 N1 C10 114.25(16) . . ?
C11 N1 C18 123.59(18) . . ?
C18 N1 C10 122.16(17) . . ?
C2 C1 H1 119.7 . . ?
C2 C1 C6 120.5(2) . . ?
C6 C1 H1 119.7 . . ?
C1 C2 H2 120.0 . . ?
C1 C2 C3 120.0(2) . . ?
C3 C2 H2 120.0 . . ?
C2 C3 H3 119.9 . . ?
C2 C3 C4 120.3(2) . . ?
C4 C3 H3 119.9 . . ?
C3 C4 H4 119.9 . . ?
C3 C4 C5 120.3(2) . . ?
C5 C4 H4 119.9 . . ?
C4 C5 C6 119.23(19) . . ?
C4 C5 C10 118.56(18) . . ?
C6 C5 C10 122.21(18) . . ?
C1 C6 C5 119.69(19) . . ?
C1 C6 C7 119.78(19) . . ?
C5 C6 C7 120.52(18) . . ?
O1 C7 C6 121.7(2) . . ?
O1 C7 C8 120.9(2) . . ?
C8 C7 C6 117.36(17) . . ?
C7 C8 H8 118.9 . . ?
C9 C8 C7 122.21(19) . . ?
C9 C8 H8 118.9 . . ?
C8 C9 H9 117.9 . . ?
C8 C9 C10 124.25(19) . . ?
C10 C9 H9 117.9 . . ?
N1 C10 C5 110.60(15) . . ?
N1 C10 C9 109.18(16) . . ?
N1 C10 C13 100.66(15) . . ?
C5 C10 C13 113.62(16) . . ?
C9 C10 C5 113.25(17) . . ?
C9 C10 C13 108.76(16) . . ?
O2 C11 N1 125.58(19) . . ?
O2 C11 C12 128.43(19) . . ?
N1 C11 C12 105.99(17) . . ?
C13 C12 C11 109.32(17) . . ?
C17 C12 C11 128.79(18) . . ?
C17 C12 C13 121.89(18) . . ?
C12 C13 C10 109.63(16) . . ?
C12 C13 C14 120.38(18) . . ?
C14 C13 C10 129.97(18) . . ?
C13 C14 H14 120.6 . . ?
C13 C14 C15 118.78(18) . . ?
C15 C14 H14 120.6 . . ?
C14 C15 H15 119.9 . . ?
C14 C15 C16 120.10(18) . . ?
C16 C15 H15 119.9 . . ?
O3 C16 C15 124.62(18) . . ?
O3 C16 C17 114.62(17) . . ?
C17 C16 C15 120.76(18) . . ?
C12 C17 C16 118.07(18) . . ?
C12 C17 H17 121.0 . . ?
C16 C17 H17 121.0 . . ?
N1 C18 H18A 109.5 . . ?
N1 C18 H18B 109.5 . . ?
N1 C18 H18C 109.5 . . ?
H18A C18 H18B 109.5 . . ?
H18A C18 H18C 109.5 . . ?
H18B C18 H18C 109.5 . . ?
O3 C19 H19A 109.5 . . ?
O3 C19 H19B 109.5 . . ?
O3 C19 H19C 109.5 . . ?
H19A C19 H19B 109.5 . . ?
H19A C19 H19C 109.5 . . ?
H19B C19 H19C 109.5 . . ?
C35 O6 C38 116.89(17) . . ?
C30 N2 C29 114.33(16) . . ?
C30 N2 C37 123.54(17) . . ?
C37 N2 C29 122.03(17) . . ?
C21 C20 H20 119.8 . . ?
C21 C20 C25 120.4(2) . . ?
C25 C20 H20 119.8 . . ?
C20 C21 H21 120.1 . . ?
C20 C21 C22 119.8(2) . . ?
C22 C21 H21 120.1 . . ?
C21 C22 H22 119.7 . . ?
C23 C22 C21 120.6(2) . . ?
C23 C22 H22 119.7 . . ?
C22 C23 H23 119.8 . . ?
C22 C23 C24 120.5(2) . . ?
C24 C23 H23 119.8 . . ?
C23 C24 C25 119.01(19) . . ?
C23 C24 C29 119.02(18) . . ?
C25 C24 C29 121.97(17) . . ?
C20 C25 C24 119.72(19) . . ?
C20 C25 C26 119.90(18) . . ?
C24 C25 C26 120.38(18) . . ?
O4 C26 C25 121.2(2) . . ?
O4 C26 C27 121.3(2) . . ?
C27 C26 C25 117.55(17) . . ?
C26 C27 H27 118.8 . . ?
C28 C27 C26 122.43(19) . . ?
C28 C27 H27 118.8 . . ?
C27 C28 H28 118.1 . . ?
C27 C28 C29 123.7(2) . . ?
C29 C28 H28 118.1 . . ?
N2 C29 C24 110.39(16) . . ?
N2 C29 C28 109.27(16) . . ?
N2 C29 C32 100.78(15) . . ?
C24 C29 C32 112.06(16) . . ?
C28 C29 C24 113.92(17) . . ?
C28 C29 C32 109.61(17) . . ?
O5 C30 N2 125.43(19) . . ?
O5 C30 C31 128.64(18) . . ?
N2 C30 C31 105.93(16) . . ?
C32 C31 C30 108.98(16) . . ?
C36 C31 C30 129.25(18) . . ?
C36 C31 C32 121.77(18) . . ?
C31 C32 C29 109.93(16) . . ?
C33 C32 C29 129.54(18) . . ?
C33 C32 C31 120.53(18) . . ?
C32 C33 H33 120.7 . . ?
C32 C33 C34 118.61(18) . . ?
C34 C33 H33 120.7 . . ?
C33 C34 H34 119.9 . . ?
C33 C34 C35 120.19(18) . . ?
C35 C34 H34 119.9 . . ?
O6 C35 C34 123.60(18) . . ?
O6 C35 C36 115.45(17) . . ?
C36 C35 C34 120.95(18) . . ?
C31 C36 C35 117.95(18) . . ?
C31 C36 H36 121.0 . . ?
C35 C36 H36 121.0 . . ?
N2 C37 H37A 109.5 . . ?
N2 C37 H37B 109.5 . . ?
N2 C37 H37C 109.5 . . ?
H37A C37 H37B 109.5 . . ?
H37A C37 H37C 109.5 . . ?
H37B C37 H37C 109.5 . . ?
O6 C38 H38A 109.5 . . ?
O6 C38 H38B 109.5 . . ?
O6 C38 H38C 109.5 . . ?
H38A C38 H38B 109.5 . . ?
H38A C38 H38C 109.5 . . ?
H38B C38 H38C 109.5 . . ?

loop_
_geom_bond_atom_site_label_1
_geom_bond_atom_site_label_2
_geom_bond_distance
_geom_bond_site_symmetry_2
_geom_bond_publ_flag
O1 C7 1.226(3) . ?
O2 C11 1.223(3) . ?
O3 C16 1.360(3) . ?
O3 C19 1.431(3) . ?
N1 C10 1.480(2) . ?
N1 C11 1.362(3) . ?
N1 C18 1.450(3) . ?
C1 H1 0.9500 . ?
C1 C2 1.375(4) . ?
C1 C6 1.396(3) . ?
C2 H2 0.9500 . ?
C2 C3 1.385(4) . ?
C3 H3 0.9500 . ?
C3 C4 1.386(3) . ?
C4 H4 0.9500 . ?
C4 C5 1.395(3) . ?
C5 C6 1.397(3) . ?
C5 C10 1.517(3) . ?
C6 C7 1.481(3) . ?
C7 C8 1.469(3) . ?
C8 H8 0.9500 . ?
C8 C9 1.326(3) . ?
C9 H9 0.9500 . ?
C9 C10 1.506(3) . ?
C10 C13 1.525(3) . ?
C11 C12 1.480(3) . ?
C12 C13 1.385(3) . ?
C12 C17 1.377(3) . ?
C13 C14 1.386(3) . ?
C14 H14 0.9500 . ?
C14 C15 1.395(3) . ?
C15 H15 0.9500 . ?
C15 C16 1.401(3) . ?
C16 C17 1.393(3) . ?
C17 H17 0.9500 . ?
C18 H18A 0.9800 . ?
C18 H18B 0.9800 . ?
C18 H18C 0.9800 . ?
C19 H19A 0.9800 . ?
C19 H19B 0.9800 . ?
C19 H19C 0.9800 . ?
O4 C26 1.225(3) . ?
O5 C30 1.225(2) . ?
O6 C35 1.367(2) . ?
O6 C38 1.427(3) . ?
N2 C29 1.476(2) . ?
N2 C30 1.363(3) . ?
N2 C37 1.455(3) . ?
C20 H20 0.9500 . ?
C20 C21 1.379(3) . ?
C20 C25 1.397(3) . ?
C21 H21 0.9500 . ?
C21 C22 1.387(3) . ?
C22 H22 0.9500 . ?
C22 C23 1.373(3) . ?
C23 H23 0.9500 . ?
C23 C24 1.398(3) . ?
C24 C25 1.401(3) . ?
C24 C29 1.513(3) . ?
C25 C26 1.487(3) . ?
C26 C27 1.462(3) . ?
C27 H27 0.9500 . ?
C27 C28 1.334(3) . ?
C28 H28 0.9500 . ?
C28 C29 1.506(3) . ?
C29 C32 1.519(3) . ?
C30 C31 1.483(3) . ?
C31 C32 1.386(3) . ?
C31 C36 1.380(3) . ?
C32 C33 1.384(3) . ?
C33 H33 0.9500 . ?
C33 C34 1.394(3) . ?
C34 H34 0.9500 . ?
C34 C35 1.400(3) . ?
C35 C36 1.388(3) . ?
C36 H36 0.9500 . ?
C37 H37A 0.9800 . ?
C37 H37B 0.9800 . ?
C37 H37C 0.9800 . ?
C38 H38A 0.9800 . ?
C38 H38B 0.9800 . ?
C38 H38C 0.9800 . ?
